data_4507565
loop_
_publ_author_name
'Fulfer, Bradford W.'
'McAlpin, Jacob D.'
'Haldolaarachchige, Neel'
'Young, David P.'
'Chan, Julia Y.'

_publ_section_title
;
 Synthesis, Structure, and Magnetic and Electrical Properties of
 Yb(Mn,M)xAl12--x(M = Fe, Ru;x&#x2264; 2.5) Phases
;
_journal_issue 4
_journal_name_full 'Crystal Growth &amp; Design'
_journal_page_first 1543
_journal_paper_doi 10.1021/cg301783q
_journal_volume 13
_journal_year 2013
_chemical_formula_sum 'Al9.69 Fe0.32 Mn1.99 Yb'
_chemical_formula_weight 561.68
_chemical_name_systematic
;
 ?
;
_space_group_IT_number 129
_symmetry_cell_setting tetragonal
_symmetry_space_group_name_Hall '-P 4a 2a'
_symmetry_space_group_name_H-M 'P 4/n m m :2'
_atom_sites_solution_primary direct
_atom_sites_solution_secondary difmap
_audit_creation_method SHELXL-97
_cell_angle_alpha 90.00
_cell_angle_beta 90.00
_cell_angle_gamma 90.00
_cell_formula_units_Z 4
_cell_length_a 12.7320(10)
_cell_length_b 12.7320(10)
_cell_length_c 5.1123(5)
_cell_measurement_temperature 298(2)
_cell_volume 828.72(12)
_computing_structure_refinement 'SHELXL-97 (Sheldrick, 2008)'
_diffrn_ambient_temperature 298(2)
_diffrn_measured_fraction_theta_full 0.987
_diffrn_measured_fraction_theta_max 0.987
_diffrn_radiation_monochromator graphite
_diffrn_radiation_source 'fine-focus sealed tube'
_diffrn_radiation_type MoK\a
_diffrn_radiation_wavelength 0.71073
_diffrn_reflns_av_R_equivalents 0.0216
_diffrn_reflns_av_sigmaI/netI 0.0178
_diffrn_reflns_limit_h_max 19
_diffrn_reflns_limit_h_min -19
_diffrn_reflns_limit_k_max 13
_diffrn_reflns_limit_k_min -13
_diffrn_reflns_limit_l_max 7
_diffrn_reflns_limit_l_min -7
_diffrn_reflns_number 2982
_diffrn_reflns_theta_full 33.12
_diffrn_reflns_theta_max 33.12
_diffrn_reflns_theta_min 2.26
_exptl_absorpt_coefficient_mu 15.661
_exptl_absorpt_correction_T_max 0.5081
_exptl_absorpt_correction_T_min 0.3035
_exptl_absorpt_correction_type multi-scan
_exptl_crystal_density_diffrn 4.502
_exptl_crystal_density_method 'not measured'
_exptl_crystal_F_000 1016
_exptl_crystal_size_max 0.10
_exptl_crystal_size_mid 0.08
_exptl_crystal_size_min 0.05
_refine_diff_density_max 1.816
_refine_diff_density_min -2.270
_refine_diff_density_rms 0.269
_refine_ls_extinction_coef 0.0053(4)
_refine_ls_extinction_expression Fc^*^=kFc[1+0.001xFc^2^\l^3^/sin(2\q)]^-1/4^
_refine_ls_extinction_method SHELXL
_refine_ls_goodness_of_fit_ref 1.044
_refine_ls_matrix_type full
_refine_ls_number_parameters 43
_refine_ls_number_reflns 881
_refine_ls_number_restraints 1
_refine_ls_restrained_S_all 1.043
_refine_ls_R_factor_all 0.0355
_refine_ls_R_factor_gt 0.0260
_refine_ls_shift/su_max 0.001
_refine_ls_shift/su_mean 0.000
_refine_ls_structure_factor_coef Fsqd
_refine_ls_weighting_details 'calc w=1/[\s^2^(Fo^2^)+(0.0426P)^2^+0.6924P] where P=(Fo^2^+2Fc^2^)/3'
_refine_ls_weighting_scheme calc
_refine_ls_wR_factor_gt 0.0664
_refine_ls_wR_factor_ref 0.0730
_reflns_number_gt 691
_reflns_number_total 881
_reflns_threshold_expression >2\s(I)
_cod_data_source_file cg301783q_si_006.cif
_cod_data_source_block bwf051
_cod_depositor_comments
;
The following automatic conversions were performed:

'_symmetry_cell_setting' value 'Tetragonal' changed to 'tetragonal'
according to /home/saulius/struct/CIF-dictionaries/cif_core.dic
dictionary named 'cif_core.dic' version 2.4.2 from 2011-04-26.

Automatic conversion script
Id: cif_fix_values 1891 2012-01-12 08:04:46Z andrius 
;
_cod_original_sg_symbol_H-M 'P 4/n m m'
_cod_database_code 4507565

loop_
_symmetry_equiv_pos_as_xyz
'x, y, z'
'-x+1/2, -y+1/2, z'
'x+1/2, -y, -z'
'-x, y+1/2, -z'
'-y, -x, -z'
'y+1/2, x+1/2, -z'
'y, -x+1/2, z'
'-y+1/2, x, z'
'-x, -y, -z'
'x-1/2, y-1/2, -z'
'-x-1/2, y, z'
'x, -y-1/2, z'
'y, x, z'
'-y-1/2, -x-1/2, z'
'-y, x-1/2, -z'
'y-1/2, -x, -z'

loop_
_atom_site_label
_atom_site_type_symbol
_atom_site_fract_x
_atom_site_fract_y
_atom_site_fract_z
_atom_site_U_iso_or_equiv
_atom_site_adp_type
_atom_site_occupancy
_atom_site_symmetry_multiplicity
_atom_site_calc_flag
_atom_site_refinement_flags
Yb2 Yb 0.7500 0.2500 0.0000 0.01090(14) Uani 1 8 d S
Yb1 Yb 0.2500 0.2500 0.52129(7) 0.00993(13) Uani 1 8 d S
Mn Mn 0.2500 0.50677(4) 0.25191(9) 0.00888(15) Uani 0.863(10) 2 d SP
Fe Fe 0.2500 0.50677(4) 0.25191(9) 0.00888(15) Uani 0.137(10) 2 d SP
Al3 Al 0.2500 0.00861(8) 0.74932(16) 0.0096(3) Uani 0.836(6) 2 d SP
Mn3 Mn 0.2500 0.00861(8) 0.74932(16) 0.0096(3) Uani 0.164(6) 2 d SP
Al5 Al 0.42408(9) 0.57592(9) 0.0000 0.0115(3) Uani 1 2 d S
Al2 Al 0.14262(8) 0.14262(8) 0.0302(2) 0.0108(3) Uani 1 2 d S
Al1 Al 0.07603(9) 0.07603(9) 0.4845(2) 0.0119(3) Uani 1 2 d S
Al4 Al 0.36130(8) 0.63870(8) 0.5000 0.0106(3) Uani 1 2 d S

loop_
_atom_site_aniso_label
_atom_site_aniso_U_11
_atom_site_aniso_U_22
_atom_site_aniso_U_33
_atom_site_aniso_U_23
_atom_site_aniso_U_13
_atom_site_aniso_U_12
Yb2 0.01095(16) 0.01095(16) 0.0108(2) 0.000 0.000 0.000
Yb1 0.01011(15) 0.01011(15) 0.00957(18) 0.000 0.000 0.000
Mn 0.0078(3) 0.0101(3) 0.0087(3) -0.00055(18) 0.000 0.000
Fe 0.0078(3) 0.0101(3) 0.0087(3) -0.00055(18) 0.000 0.000
Al3 0.0089(5) 0.0114(5) 0.0086(5) -0.0016(3) 0.000 0.000
Mn3 0.0089(5) 0.0114(5) 0.0086(5) -0.0016(3) 0.000 0.000
Al5 0.0111(4) 0.0111(4) 0.0122(6) 0.0008(2) 0.0008(2) 0.0014(5)
Al2 0.0110(4) 0.0110(4) 0.0102(5) 0.0007(3) 0.0007(3) 0.0032(5)
Al1 0.0108(4) 0.0108(4) 0.0142(6) 0.0012(2) 0.0012(2) -0.0005(5)
Al4 0.0111(4) 0.0111(4) 0.0097(6) -0.0009(2) -0.0009(2) -0.0018(5)

loop_
_atom_type_symbol
_atom_type_description
_atom_type_scat_dispersion_real
_atom_type_scat_dispersion_imag
_atom_type_scat_source
Yb Yb -0.3850 5.5486 'International Tables Vol C Tables 4.2.6.8 and 6.1.1.4'
Mn Mn 0.3368 0.7283 'International Tables Vol C Tables 4.2.6.8 and 6.1.1.4'
Fe Fe 0.3463 0.8444 'International Tables Vol C Tables 4.2.6.8 and 6.1.1.4'
Al Al 0.0645 0.0514 'International Tables Vol C Tables 4.2.6.8 and 6.1.1.4'

loop_
_geom_angle_atom_site_label_1
_geom_angle_atom_site_label_2
_geom_angle_atom_site_label_3
_geom_angle
_geom_angle_site_symmetry_1
_geom_angle_site_symmetry_3
Al5 Yb2 Al5 180.00(3) 4_645 3_565
Al5 Yb2 Al5 90.0 4_645 10_655
Al5 Yb2 Al5 90.0 3_565 10_655
Al5 Yb2 Al5 90.0 4_645 9_665
Al5 Yb2 Al5 90.0 3_565 9_665
Al5 Yb2 Al5 180.0 10_655 9_665
Al5 Yb2 Al4 51.90(2) 4_645 4_645
Al5 Yb2 Al4 128.10(2) 3_565 4_645
Al5 Yb2 Al4 90.0 10_655 4_645
Al5 Yb2 Al4 90.0 9_665 4_645
Al5 Yb2 Al4 128.10(2) 4_645 3_566
Al5 Yb2 Al4 51.90(2) 3_565 3_566
Al5 Yb2 Al4 90.0 10_655 3_566
Al5 Yb2 Al4 90.0 9_665 3_566
Al4 Yb2 Al4 180.00(3) 4_645 3_566
Al5 Yb2 Al4 51.90(2) 4_645 4_646
Al5 Yb2 Al4 128.10(2) 3_565 4_646
Al5 Yb2 Al4 90.0 10_655 4_646
Al5 Yb2 Al4 90.0 9_665 4_646
Al4 Yb2 Al4 103.81(4) 4_645 4_646
Al4 Yb2 Al4 76.19(4) 3_566 4_646
Al5 Yb2 Al4 90.0 4_645 9_666
Al5 Yb2 Al4 90.0 3_565 9_666
Al5 Yb2 Al4 128.10(2) 10_655 9_666
Al5 Yb2 Al4 51.90(2) 9_665 9_666
Al4 Yb2 Al4 128.27(3) 4_645 9_666
Al4 Yb2 Al4 51.73(3) 3_566 9_666
Al4 Yb2 Al4 51.73(3) 4_646 9_666
Al5 Yb2 Al4 90.0 4_645 9_665
Al5 Yb2 Al4 90.0 3_565 9_665
Al5 Yb2 Al4 128.10(2) 10_655 9_665
Al5 Yb2 Al4 51.90(2) 9_665 9_665
Al4 Yb2 Al4 51.73(3) 4_645 9_665
Al4 Yb2 Al4 128.27(3) 3_566 9_665
Al4 Yb2 Al4 128.27(3) 4_646 9_665
Al4 Yb2 Al4 103.81(4) 9_666 9_665
Al5 Yb2 Al4 90.0 4_645 10_656
Al5 Yb2 Al4 90.0 3_565 10_656
Al5 Yb2 Al4 51.90(2) 10_655 10_656
Al5 Yb2 Al4 128.10(2) 9_665 10_656
Al4 Yb2 Al4 128.27(3) 4_645 10_656
Al4 Yb2 Al4 51.73(3) 3_566 10_656
Al4 Yb2 Al4 51.73(3) 4_646 10_656
Al4 Yb2 Al4 76.19(4) 9_666 10_656
Al4 Yb2 Al4 180.00(3) 9_665 10_656
Al5 Yb2 Al4 90.0 4_645 10_655
Al5 Yb2 Al4 90.0 3_565 10_655
Al5 Yb2 Al4 51.90(2) 10_655 10_655
Al5 Yb2 Al4 128.10(2) 9_665 10_655
Al4 Yb2 Al4 51.73(3) 4_645 10_655
Al4 Yb2 Al4 128.27(3) 3_566 10_655
Al4 Yb2 Al4 128.27(3) 4_646 10_655
Al4 Yb2 Al4 180.0 9_666 10_655
Al4 Yb2 Al4 76.19(4) 9_665 10_655
Al4 Yb2 Al4 103.81(4) 10_656 10_655
Al5 Yb2 Al4 128.10(2) 4_645 3_565
Al5 Yb2 Al4 51.90(2) 3_565 3_565
Al5 Yb2 Al4 90.0 10_655 3_565
Al5 Yb2 Al4 90.0 9_665 3_565
Al4 Yb2 Al4 76.19(4) 4_645 3_565
Al4 Yb2 Al4 103.81(4) 3_566 3_565
Al4 Yb2 Al4 180.00(3) 4_646 3_565
Al4 Yb2 Al4 128.27(3) 9_666 3_565
Al4 Yb2 Al4 51.73(3) 9_665 3_565
Al4 Yb2 Al4 128.27(3) 10_656 3_565
Al4 Yb2 Al4 51.73(3) 10_655 3_565
Al1 Yb1 Al1 173.13(4) . 2
Al1 Yb1 Al1 89.794(3) . 12_565
Al1 Yb1 Al1 89.794(3) 2 12_565
Al1 Yb1 Al1 89.794(3) . 11_655
Al1 Yb1 Al1 89.794(3) 2 11_655
Al1 Yb1 Al1 173.13(4) 12_565 11_655
Al1 Yb1 Al2 48.96(3) . .
Al1 Yb1 Al2 124.17(3) 2 .
Al1 Yb1 Al2 87.279(16) 12_565 .
Al1 Yb1 Al2 87.279(16) 11_655 .
Al1 Yb1 Al2 87.279(16) . 11_655
Al1 Yb1 Al2 87.279(16) 2 11_655
Al1 Yb1 Al2 124.17(3) 12_565 11_655
Al1 Yb1 Al2 48.96(3) 11_655 11_655
Al2 Yb1 Al2 51.12(3) . 11_655
Al1 Yb1 Al2 87.279(16) . 12_565
Al1 Yb1 Al2 87.279(16) 2 12_565
Al1 Yb1 Al2 48.96(3) 12_565 12_565
Al1 Yb1 Al2 124.17(3) 11_655 12_565
Al2 Yb1 Al2 51.12(3) . 12_565
Al2 Yb1 Al2 75.20(5) 11_655 12_565
Al1 Yb1 Al2 124.17(3) . 2
Al1 Yb1 Al2 48.96(3) 2 2
Al1 Yb1 Al2 87.279(16) 12_565 2
Al1 Yb1 Al2 87.279(16) 11_655 2
Al2 Yb1 Al2 75.20(5) . 2
Al2 Yb1 Al2 51.12(3) 11_655 2
Al2 Yb1 Al2 51.12(3) 12_565 2
Al1 Yb1 Al2 130.05(3) . 2_556
Al1 Yb1 Al2 56.82(3) 2 2_556
Al1 Yb1 Al2 92.757(17) 12_565 2_556
Al1 Yb1 Al2 92.757(17) 11_655 2_556
Al2 Yb1 Al2 179.01(3) . 2_556
Al2 Yb1 Al2 129.49(3) 11_655 2_556
Al2 Yb1 Al2 129.49(3) 12_565 2_556
Al2 Yb1 Al2 105.78(4) 2 2_556
Al1 Yb1 Al2 92.757(17) . 11_656
Al1 Yb1 Al2 92.757(17) 2 11_656
Al1 Yb1 Al2 130.05(3) 12_565 11_656
Al1 Yb1 Al2 56.82(3) 11_655 11_656
Al2 Yb1 Al2 129.49(3) . 11_656
Al2 Yb1 Al2 105.78(4) 11_655 11_656
Al2 Yb1 Al2 179.01(3) 12_565 11_656
Al2 Yb1 Al2 129.49(3) 2 11_656
Al2 Yb1 Al2 49.89(3) 2_556 11_656
Al1 Yb1 Al2 56.82(3) . 1_556
Al1 Yb1 Al2 130.05(3) 2 1_556
Al1 Yb1 Al2 92.757(17) 12_565 1_556
Al1 Yb1 Al2 92.757(17) 11_655 1_556
Al2 Yb1 Al2 105.78(4) . 1_556
Al2 Yb1 Al2 129.49(3) 11_655 1_556
Al2 Yb1 Al2 129.49(3) 12_565 1_556
Al2 Yb1 Al2 179.01(3) 2 1_556
Al2 Yb1 Al2 73.23(5) 2_556 1_556
Al2 Yb1 Al2 49.89(3) 11_656 1_556
Al1 Yb1 Al2 92.757(17) . 12_566
Al1 Yb1 Al2 92.757(17) 2 12_566
Al1 Yb1 Al2 56.82(3) 12_565 12_566
Al1 Yb1 Al2 130.05(3) 11_655 12_566
Al2 Yb1 Al2 129.49(3) . 12_566
Al2 Yb1 Al2 179.01(3) 11_655 12_566
Al2 Yb1 Al2 105.78(4) 12_565 12_566
Al2 Yb1 Al2 129.49(3) 2 12_566
Al2 Yb1 Al2 49.89(3) 2_556 12_566
Al2 Yb1 Al2 73.23(5) 11_656 12_566
Al2 Yb1 Al2 49.89(3) 1_556 12_566
Al4 Mn Al4 67.90(6) . 11_655
Al4 Mn Mn3 63.41(2) . 2
Al4 Mn Mn3 63.41(2) 11_655 2
Al4 Mn Al3 63.41(2) . 2
Al4 Mn Al3 63.41(2) 11_655 2
Mn3 Mn Al3 0.00(5) 2 2
Al4 Mn Mn3 123.28(2) . 2_554
Al4 Mn Mn3 123.28(2) 11_655 2_554
Mn3 Mn Mn3 171.24(5) 2 2_554
Al3 Mn Mn3 171.24(5) 2 2_554
Al4 Mn Al3 123.28(2) . 2_554
Al4 Mn Al3 123.28(2) 11_655 2_554
Mn3 Mn Al3 171.24(5) 2 2_554
Al3 Mn Al3 171.24(5) 2 2_554
Mn3 Mn Al3 0.000(3) 2_554 2_554
Al4 Mn Al2 174.27(4) . 12_565
Al4 Mn Al2 114.09(5) 11_655 12_565
Mn3 Mn Al2 112.22(4) 2 12_565
Al3 Mn Al2 112.22(4) 2 12_565
Mn3 Mn Al2 60.67(3) 2_554 12_565
Al3 Mn Al2 60.67(3) 2_554 12_565
Al4 Mn Al2 114.09(5) . 2
Al4 Mn Al2 174.27(4) 11_655 2
Mn3 Mn Al2 112.22(4) 2 2
Al3 Mn Al2 112.22(4) 2 2
Mn3 Mn Al2 60.67(3) 2_554 2
Al3 Mn Al2 60.67(3) 2_554 2
Al2 Mn Al2 63.39(6) 12_565 2
Al4 Mn Al5 118.63(4) . 11_655
Al4 Mn Al5 64.264(19) 11_655 11_655
Mn3 Mn Al5 119.914(16) 2 11_655
Al3 Mn Al5 119.914(16) 2 11_655
Mn3 Mn Al5 63.314(14) 2_554 11_655
Al3 Mn Al5 63.314(14) 2_554 11_655
Al2 Mn Al5 66.48(4) 12_565 11_655
Al2 Mn Al5 117.40(3) 2 11_655
Al4 Mn Al5 64.264(19) . .
Al4 Mn Al5 118.63(4) 11_655 .
Mn3 Mn Al5 119.914(16) 2 .
Al3 Mn Al5 119.914(16) 2 .
Mn3 Mn Al5 63.314(14) 2_554 .
Al3 Mn Al5 63.314(14) 2_554 .
Al2 Mn Al5 117.40(3) 12_565 .
Al2 Mn Al5 66.48(4) 2 .
Al5 Mn Al5 109.72(5) 11_655 .
Al4 Mn Al1 119.46(3) . 12_565
Al4 Mn Al1 65.43(4) 11_655 12_565
Mn3 Mn Al1 62.32(2) 2 12_565
Al3 Mn Al1 62.32(2) 2 12_565
Mn3 Mn Al1 113.93(3) 2_554 12_565
Al3 Mn Al1 113.93(3) 2_554 12_565
Al2 Mn Al1 58.70(3) 12_565 12_565
Al2 Mn Al1 109.52(4) 2 12_565
Al5 Mn Al1 70.64(4) 11_655 12_565
Al5 Mn Al1 175.80(3) . 12_565
Al4 Mn Al1 65.43(4) . 2
Al4 Mn Al1 119.46(3) 11_655 2
Mn3 Mn Al1 62.32(2) 2 2
Al3 Mn Al1 62.32(2) 2 2
Mn3 Mn Al1 113.93(3) 2_554 2
Al3 Mn Al1 113.93(3) 2_554 2
Al2 Mn Al1 109.52(4) 12_565 2
Al2 Mn Al1 58.70(3) 2 2
Al5 Mn Al1 175.80(3) 11_655 2
Al5 Mn Al1 70.64(4) . 2
Al1 Mn Al1 108.69(6) 12_565 2
Fe Al3 Mn 0.00(3) 2 2
Fe Al3 Fe 171.24(5) 2 2_556
Mn Al3 Fe 171.24(5) 2 2_556
Fe Al3 Mn 171.24(5) 2 2_556
Mn Al3 Mn 171.24(5) 2 2_556
Fe Al3 Mn 0.00(3) 2_556 2_556
Fe Al3 Al2 126.69(4) 2 11_656
Mn Al3 Al2 126.69(4) 2 11_656
Fe Al3 Al2 60.14(3) 2_556 11_656
Mn Al3 Al2 60.14(3) 2_556 11_656
Fe Al3 Al2 126.69(4) 2 1_556
Mn Al3 Al2 126.69(4) 2 1_556
Fe Al3 Al2 60.14(3) 2_556 1_556
Mn Al3 Al2 60.14(3) 2_556 1_556
Al2 Al3 Al2 63.02(6) 11_656 1_556
Fe Al3 Al4 58.05(2) 2 2
Mn Al3 Al4 58.05(2) 2 2
Fe Al3 Al4 114.96(3) 2_556 2
Mn Al3 Al4 114.96(3) 2_556 2
Al2 Al3 Al4 174.97(5) 11_656 2
Al2 Al3 Al4 116.25(5) 1_556 2
Fe Al3 Al4 58.05(2) 2 12_565
Mn Al3 Al4 58.05(2) 2 12_565
Fe Al3 Al4 114.96(3) 2_556 12_565
Mn Al3 Al4 114.96(3) 2_556 12_565
Al2 Al3 Al4 116.25(5) 11_656 12_565
Al2 Al3 Al4 174.97(5) 1_556 12_565
Al4 Al3 Al4 64.00(6) 2 12_565
Fe Al3 Al1 61.99(3) 2 .
Mn Al3 Al1 61.99(3) 2 .
Fe Al3 Al1 121.17(3) 2_556 .
Mn Al3 Al1 121.17(3) 2_556 .
Al2 Al3 Al1 119.37(5) 11_656 .
Al2 Al3 Al1 69.13(4) 1_556 .
Al4 Al3 Al1 63.57(4) 2 .
Al4 Al3 Al1 114.42(4) 12_565 .
Fe Al3 Al1 61.99(3) 2 11_655
Mn Al3 Al1 61.99(3) 2 11_655
Fe Al3 Al1 121.17(3) 2_556 11_655
Mn Al3 Al1 121.17(3) 2_556 11_655
Al2 Al3 Al1 69.13(4) 11_656 11_655
Al2 Al3 Al1 119.37(5) 1_556 11_655
Al4 Al3 Al1 114.42(4) 2 11_655
Al4 Al3 Al1 63.57(4) 12_565 11_655
Al1 Al3 Al1 108.21(6) . 11_655
Fe Al3 Al5 115.49(2) 2 2_556
Mn Al3 Al5 115.49(2) 2 2_556
Fe Al3 Al5 60.688(19) 2_556 2_556
Mn Al3 Al5 60.688(19) 2_556 2_556
Al2 Al3 Al5 114.62(4) 11_656 2_556
Al2 Al3 Al5 65.31(4) 1_556 2_556
Al4 Al3 Al5 61.66(2) 2 2_556
Al4 Al3 Al5 111.78(5) 12_565 2_556
Al1 Al3 Al5 72.76(4) . 2_556
Al1 Al3 Al5 175.31(5) 11_655 2_556
Fe Al3 Al5 115.49(2) 2 12_566
Mn Al3 Al5 115.49(2) 2 12_566
Fe Al3 Al5 60.688(19) 2_556 12_566
Mn Al3 Al5 60.688(19) 2_556 12_566
Al2 Al3 Al5 65.31(4) 11_656 12_566
Al2 Al3 Al5 114.62(4) 1_556 12_566
Al4 Al3 Al5 111.78(5) 2 12_566
Al4 Al3 Al5 61.66(2) 12_565 12_566
Al1 Al3 Al5 175.31(5) . 12_566
Al1 Al3 Al5 72.76(4) 11_655 12_566
Al5 Al3 Al5 105.89(6) 2_556 12_566
Mn Al5 Fe 139.20(6) . 5_665
Mn Al5 Mn 139.20(6) . 5_665
Fe Al5 Mn 0.000(17) 5_665 5_665
Mn Al5 Al5 110.40(3) . 9_665
Fe Al5 Al5 110.40(3) 5_665 9_665
Mn Al5 Al5 110.40(3) 5_665 9_665
Mn Al5 Mn3 56.00(2) . 2_554
Fe Al5 Mn3 110.91(4) 5_665 2_554
Mn Al5 Mn3 110.91(4) 5_665 2_554
Al5 Al5 Mn3 106.87(4) 9_665 2_554
Mn Al5 Al3 56.00(2) . 2_554
Fe Al5 Al3 110.91(4) 5_665 2_554
Mn Al5 Al3 110.91(4) 5_665 2_554
Al5 Al5 Al3 106.87(4) 9_665 2_554
Mn3 Al5 Al3 0.0 2_554 2_554
Mn Al5 Mn3 110.91(4) . 6_556
Fe Al5 Mn3 56.00(2) 5_665 6_556
Mn Al5 Mn3 56.00(2) 5_665 6_556
Al5 Al5 Mn3 106.87(4) 9_665 6_556
Mn3 Al5 Mn3 146.25(7) 2_554 6_556
Al3 Al5 Mn3 146.25(7) 2_554 6_556
Mn Al5 Al3 110.91(4) . 6_556
Fe Al5 Al3 56.00(2) 5_665 6_556
Mn Al5 Al3 56.00(2) 5_665 6_556
Al5 Al5 Al3 106.87(4) 9_665 6_556
Mn3 Al5 Al3 146.25(7) 2_554 6_556
Al3 Al5 Al3 146.25(7) 2_554 6_556
Mn3 Al5 Al3 0.00(3) 6_556 6_556
Mn Al5 Al4 107.07(4) . 1_554
Fe Al5 Al4 54.863(17) 5_665 1_554
Mn Al5 Al4 54.863(17) 5_665 1_554
Al5 Al5 Al4 113.86(4) 9_665 1_554
Mn3 Al5 Al4 57.36(2) 2_554 1_554
Al3 Al5 Al4 57.36(2) 2_554 1_554
Mn3 Al5 Al4 107.73(4) 6_556 1_554
Al3 Al5 Al4 107.73(4) 6_556 1_554
Mn Al5 Al4 54.863(17) . .
Fe Al5 Al4 107.07(4) 5_665 .
Mn Al5 Al4 107.07(4) 5_665 .
Al5 Al5 Al4 113.86(4) 9_665 .
Mn3 Al5 Al4 107.73(4) 2_554 .
Al3 Al5 Al4 107.73(4) 2_554 .
Mn3 Al5 Al4 57.36(2) 6_556 .
Al3 Al5 Al4 57.36(2) 6_556 .
Al4 Al5 Al4 132.29(9) 1_554 .
Mn Al5 Al2 54.98(2) . 2
Fe Al5 Al2 154.28(3) 5_665 2
Mn Al5 Al2 154.28(3) 5_665 2
Al5 Al5 Al2 62.02(3) 9_665 2
Mn3 Al5 Al2 54.67(3) 2_554 2
Al3 Al5 Al2 54.67(3) 2_554 2
Mn3 Al5 Al2 148.29(3) 6_556 2
Al3 Al5 Al2 148.29(3) 6_556 2
Al4 Al5 Al2 103.79(2) 1_554 2
Al4 Al5 Al2 98.12(3) . 2
Fe Al2 Mn 0.00(3) 2 2
Fe Al2 Fe 125.34(5) 2 14_665
Mn Al2 Fe 125.34(5) 2 14_665
Fe Al2 Mn 125.34(5) 2 14_665
Mn Al2 Mn 125.34(5) 2 14_665
Fe Al2 Mn 0.000(17) 14_665 14_665
Fe Al2 Al1 63.02(2) 2 .
Mn Al2 Al1 63.02(2) 2 .
Fe Al2 Al1 63.02(2) 14_665 .
Mn Al2 Al1 63.02(2) 14_665 .
Fe Al2 Mn3 59.19(2) 2 1_554
Mn Al2 Mn3 59.19(2) 2 1_554
Fe Al2 Mn3 164.54(6) 14_665 1_554
Mn Al2 Mn3 164.54(6) 14_665 1_554
Al1 Al2 Mn3 116.47(4) . 1_554
Fe Al2 Al3 59.19(2) 2 1_554
Mn Al2 Al3 59.19(2) 2 1_554
Fe Al2 Al3 164.54(6) 14_665 1_554
Mn Al2 Al3 164.54(6) 14_665 1_554
Al1 Al2 Al3 116.47(4) . 1_554
Mn3 Al2 Al3 0.00(5) 1_554 1_554
Fe Al2 Mn3 164.54(6) 2 13_554
Mn Al2 Mn3 164.54(6) 2 13_554
Fe Al2 Mn3 59.19(2) 14_665 13_554
Mn Al2 Mn3 59.19(2) 14_665 13_554
Al1 Al2 Mn3 116.47(4) . 13_554
Mn3 Al2 Mn3 112.36(6) 1_554 13_554
Al3 Al2 Mn3 112.36(6) 1_554 13_554
Fe Al2 Al3 164.54(6) 2 13_554
Mn Al2 Al3 164.54(6) 2 13_554
Fe Al2 Al3 59.19(2) 14_665 13_554
Mn Al2 Al3 59.19(2) 14_665 13_554
Al1 Al2 Al3 116.47(4) . 13_554
Mn3 Al2 Al3 112.36(6) 1_554 13_554
Al3 Al2 Al3 112.36(6) 1_554 13_554
Mn3 Al2 Al3 0.00(3) 13_554 13_554
Fe Al2 Al2 58.31(3) 2 11_655
Mn Al2 Al2 58.31(3) 2 11_655
Fe Al2 Al2 136.97(3) 14_665 11_655
Mn Al2 Al2 136.97(3) 14_665 11_655
Al1 Al2 Al2 108.93(3) . 11_655
Mn3 Al2 Al2 58.49(3) 1_554 11_655
Al3 Al2 Al2 58.49(3) 1_554 11_655
Mn3 Al2 Al2 130.71(3) 13_554 11_655
Al3 Al2 Al2 130.71(3) 13_554 11_655
Fe Al2 Al2 136.97(3) 2 12_565
Mn Al2 Al2 136.97(3) 2 12_565
Fe Al2 Al2 58.31(3) 14_665 12_565
Mn Al2 Al2 58.31(3) 14_665 12_565
Al1 Al2 Al2 108.93(3) . 12_565
Mn3 Al2 Al2 130.71(3) 1_554 12_565
Al3 Al2 Al2 130.71(3) 1_554 12_565
Mn3 Al2 Al2 58.49(3) 13_554 12_565
Al3 Al2 Al2 58.49(3) 13_554 12_565
Al2 Al2 Al2 90.0 11_655 12_565
Fe Al2 Al5 108.17(5) 2 10
Mn Al2 Al5 108.17(5) 2 10
Fe Al2 Al5 58.54(3) 14_665 10
Mn Al2 Al5 58.54(3) 14_665 10
Al1 Al2 Al5 69.07(5) . 10
Mn3 Al2 Al5 106.25(5) 1_554 10
Al3 Al2 Al5 106.25(5) 1_554 10
Mn3 Al2 Al5 60.02(3) 13_554 10
Al3 Al2 Al5 60.02(3) 13_554 10
Al2 Al2 Al5 162.76(3) 11_655 10
Al2 Al2 Al5 106.95(3) 12_565 10
Al2 Al1 Fe 58.28(2) . 2
Al2 Al1 Mn 58.28(2) . 2
Fe Al1 Mn 0.00(3) 2 2
Al2 Al1 Fe 58.28(2) . 14_665
Fe Al1 Fe 115.99(5) 2 14_665
Mn Al1 Fe 115.99(5) 2 14_665
Al2 Al1 Mn 58.28(2) . 14_665
Fe Al1 Mn 115.99(5) 2 14_665
Mn Al1 Mn 115.99(5) 2 14_665
Fe Al1 Mn 0.00(2) 14_665 14_665
Al2 Al1 Al3 106.20(4) . .
Fe Al1 Al3 55.69(2) 2 .
Mn Al1 Al3 55.69(2) 2 .
Fe Al1 Al3 141.66(6) 14_665 .
Mn Al1 Al3 141.66(6) 14_665 .
Al2 Al1 Mn3 106.20(4) . 13
Fe Al1 Mn3 141.66(6) 2 13
Mn Al1 Mn3 141.66(6) 2 13
Fe Al1 Mn3 55.69(2) 14_665 13
Mn Al1 Mn3 55.69(2) 14_665 13
Al3 Al1 Mn3 105.28(6) . 13
Al2 Al1 Al3 106.20(4) . 13
Fe Al1 Al3 141.66(6) 2 13
Mn Al1 Al3 141.66(6) 2 13
Fe Al1 Al3 55.69(2) 14_665 13
Mn Al1 Al3 55.69(2) 14_665 13
Al3 Al1 Al3 105.28(6) . 13
Mn3 Al1 Al3 0.00(5) 13 13
Al2 Al1 Al1 120.62(7) . 9_556
Fe Al1 Al1 109.01(4) 2 9_556
Mn Al1 Al1 109.01(4) 2 9_556
Fe Al1 Al1 109.01(4) 14_665 9_556
Mn Al1 Al1 109.01(4) 14_665 9_556
Al3 Al1 Al1 108.76(4) . 9_556
Mn3 Al1 Al1 108.76(4) 13 9_556
Al3 Al1 Al1 108.76(4) 13 9_556
Al2 Al1 Al4 104.19(3) . 10_556
Fe Al1 Al4 154.17(5) 2 10_556
Mn Al1 Al4 154.17(5) 2 10_556
Fe Al1 Al4 54.090(17) 14_665 10_556
Mn Al1 Al4 54.090(17) 14_665 10_556
Al3 Al1 Al4 148.38(4) . 10_556
Mn3 Al1 Al4 57.19(2) 13 10_556
Al3 Al1 Al4 57.19(2) 13 10_556
Al1 Al1 Al4 61.23(3) 9_556 10_556
Al2 Al1 Al4 104.19(3) . 2
Fe Al1 Al4 54.090(17) 2 2
Mn Al1 Al4 54.090(17) 2 2
Fe Al1 Al4 154.17(5) 14_665 2
Mn Al1 Al4 154.17(5) 14_665 2
Al3 Al1 Al4 57.19(2) . 2
Mn3 Al1 Al4 148.38(4) 13 2
Al3 Al1 Al4 148.38(4) 13 2
Al1 Al1 Al4 61.23(3) 9_556 2
Al4 Al1 Al4 122.46(7) 10_556 2
Fe Al4 Mn 0.000(18) 5_666 5_666
Fe Al4 Mn 171.60(7) 5_666 .
Mn Al4 Mn 171.60(7) 5_666 .
Fe Al4 Mn3 120.28(2) 5_666 2
Mn Al4 Mn3 120.28(2) 5_666 2
Mn Al4 Mn3 58.53(2) . 2
Fe Al4 Al3 120.28(2) 5_666 2
Mn Al4 Al3 120.28(2) 5_666 2
Mn Al4 Al3 58.53(2) . 2
Mn3 Al4 Al3 0.0 2 2
Fe Al4 Mn3 58.53(2) 5_666 6_556
Mn Al4 Mn3 58.53(2) 5_666 6_556
Mn Al4 Mn3 120.28(2) . 6_556
Mn3 Al4 Mn3 166.07(7) 2 6_556
Al3 Al4 Mn3 166.07(7) 2 6_556
Fe Al4 Al3 58.53(2) 5_666 6_556
Mn Al4 Al3 58.53(2) 5_666 6_556
Mn Al4 Al3 120.28(2) . 6_556
Mn3 Al4 Al3 166.07(7) 2 6_556
Al3 Al4 Al3 166.07(7) 2 6_556
Mn3 Al4 Al3 0.00(3) 6_556 6_556
Fe Al4 Al5 60.873(13) 5_666 1_556
Mn Al4 Al5 60.873(13) 5_666 1_556
Mn Al4 Al5 115.31(3) . 1_556
Mn3 Al4 Al5 60.989(17) 2 1_556
Al3 Al4 Al5 60.989(17) 2 1_556
Mn3 Al4 Al5 112.76(3) 6_556 1_556
Al3 Al4 Al5 112.76(3) 6_556 1_556
Fe Al4 Al5 115.31(3) 5_666 .
Mn Al4 Al5 115.31(3) 5_666 .
Mn Al4 Al5 60.873(13) . .
Mn3 Al4 Al5 112.76(3) 2 .
Al3 Al4 Al5 112.76(3) 2 .
Mn3 Al4 Al5 60.989(17) 6_556 .
Al3 Al4 Al5 60.989(17) 6_556 .
Al5 Al4 Al5 132.29(9) 1_556 .
Fe Al4 Al4 56.05(3) 5_666 12_575
Mn Al4 Al4 56.05(3) 5_666 12_575
Mn Al4 Al4 131.45(3) . 12_575
Mn3 Al4 Al4 134.54(3) 2 12_575
Al3 Al4 Al4 134.54(3) 2 12_575
Mn3 Al4 Al4 58.00(3) 6_556 12_575
Al3 Al4 Al4 58.00(3) 6_556 12_575
Al5 Al4 Al4 106.62(3) 1_556 12_575
Al5 Al4 Al4 106.62(3) . 12_575
Fe Al4 Al4 131.45(3) 5_666 11_655
Mn Al4 Al4 131.45(3) 5_666 11_655
Mn Al4 Al4 56.05(3) . 11_655
Mn3 Al4 Al4 58.00(3) 2 11_655
Al3 Al4 Al4 58.00(3) 2 11_655
Mn3 Al4 Al4 134.54(3) 6_556 11_655
Al3 Al4 Al4 134.54(3) 6_556 11_655
Al5 Al4 Al4 106.62(3) 1_556 11_655
Al5 Al4 Al4 106.62(3) . 11_655
Al4 Al4 Al4 90.0 12_575 11_655

loop_
_geom_bond_atom_site_label_1
_geom_bond_atom_site_label_2
_geom_bond_distance
_geom_bond_site_symmetry_2
Yb2 Al5 3.1344(16) 4_645
Yb2 Al5 3.1344(16) 3_565
Yb2 Al5 3.1344(16) 10_655
Yb2 Al5 3.1344(16) 9_665
Yb2 Al4 3.2481(9) 4_645
Yb2 Al4 3.2481(9) 3_566
Yb2 Al4 3.2481(9) 4_646
Yb2 Al4 3.2481(9) 9_666
Yb2 Al4 3.2481(9) 9_665
Yb2 Al4 3.2481(9) 10_656
Yb2 Al4 3.2481(9) 10_655
Yb2 Al4 3.2481(9) 3_565
Yb1 Al1 3.1381(16) .
Yb1 Al1 3.1381(16) 2
Yb1 Al1 3.1381(16) 12_565
Yb1 Al1 3.1381(16) 11_655
Yb1 Al2 3.1687(13) .
Yb1 Al2 3.1687(13) 11_655
Yb1 Al2 3.1687(13) 12_565
Yb1 Al2 3.1687(13) 2
Yb1 Al2 3.2416(13) 2_556
Yb1 Al2 3.2416(13) 11_656
Yb1 Al2 3.2416(13) 1_556
Yb1 Al2 3.2416(13) 12_566
Mn Al4 2.5374(5) .
Mn Al4 2.5374(5) 11_655
Mn Mn3 2.5504(10) 2
Mn Al3 2.5504(10) 2
Mn Mn3 2.5768(10) 2_554
Mn Al3 2.5768(10) 2_554
Mn Al2 2.6021(7) 12_565
Mn Al2 2.6021(7) 2
Mn Al5 2.7104(6) 11_655
Mn Al5 2.7104(6) .
Mn Al1 2.7261(7) 12_565
Mn Al1 2.7261(7) 2
Al3 Fe 2.5504(10) 2
Al3 Mn 2.5504(10) 2
Al3 Fe 2.5768(10) 2_556
Al3 Mn 2.5768(10) 2_556
Al3 Al2 2.6158(10) 11_656
Al3 Al2 2.6158(10) 1_556
Al3 Al4 2.6741(8) 2
Al3 Al4 2.6741(8) 12_565
Al3 Al1 2.7342(9) .
Al3 Al1 2.7342(9) 11_655
Al3 Al5 2.7772(7) 2_556
Al3 Al5 2.7772(7) 12_566
Al5 Fe 2.7104(6) 5_665
Al5 Mn 2.7104(6) 5_665
Al5 Al5 2.734(3) 9_665
Al5 Mn3 2.7772(7) 2_554
Al5 Al3 2.7772(7) 2_554
Al5 Mn3 2.7772(7) 6_556
Al5 Al3 2.7772(7) 6_556
Al5 Al4 2.7950(10) 1_554
Al5 Al4 2.7950(10) .
Al5 Al2 2.9133(13) 2
Al2 Fe 2.6021(7) 2
Al2 Mn 2.6021(7) 2
Al2 Fe 2.6021(7) 14_665
Al2 Mn 2.6021(7) 14_665
Al2 Al1 2.6137(18) .
Al2 Mn3 2.6158(10) 1_554
Al2 Al3 2.6158(10) 1_554
Al2 Mn3 2.6158(10) 13_554
Al2 Al3 2.6158(10) 13_554
Al2 Al2 2.734(2) 11_655
Al2 Al2 2.734(2) 12_565
Al2 Al5 2.9133(13) 10
Al1 Fe 2.7261(7) 2
Al1 Mn 2.7261(7) 2
Al1 Fe 2.7261(7) 14_665
Al1 Mn 2.7261(7) 14_665
Al1 Mn3 2.7342(9) 13
Al1 Al3 2.7342(9) 13
Al1 Al1 2.742(3) 9_556
Al1 Al4 2.8491(14) 10_556
Al1 Al4 2.8491(14) 2
Al4 Fe 2.5374(5) 5_666
Al4 Mn 2.5374(5) 5_666
Al4 Mn3 2.6741(9) 2
Al4 Al3 2.6741(9) 2
Al4 Mn3 2.6741(9) 6_556
Al4 Al3 2.6741(9) 6_556
Al4 Al5 2.7950(10) 1_556
Al4 Al4 2.834(2) 12_575
Al4 Al4 2.834(2) 11_655
